data_2238045
loop_
_publ_author_name
'Gao, Zhiqing'
'Zhang, Junhong'
'Hao, Xuyi'
'Wang, Daqi'
'Zhang, Tingting'

_publ_section_title
;
 Aquatrimethyl[2-(4-methylpyrimidin-2-ylsulfanyl)acetato-\k<i>O</i>]tin(IV)
;
_journal_coeditor_code SU2595
_journal_issue 6
_journal_name_full 'Acta Crystallographica Section E'
_journal_page_first m313
_journal_paper_doi 10.1107/S1600536813012622
_journal_volume 69
_journal_year 2013
_chemical_formula_iupac '[Sn (C H3)3 (C7 H7 N2 O2 S) (H2 O)]'
_chemical_formula_moiety 'C10 H18 N2 O3 S Sn'
_chemical_formula_sum 'C10 H18 N2 O3 S Sn'
_chemical_formula_weight 365.01
_chemical_name_systematic
;
Aquatrimethyl[2-(4-methylpyrimidin-2-ylsulfanyl)acetato-\k<i>O</i>]tin(IV)
;
_space_group_IT_number 14
_symmetry_cell_setting monoclinic
_symmetry_space_group_name_Hall '-P 2ybc'
_symmetry_space_group_name_H-M 'P 1 21/c 1'
_atom_sites_solution_hydrogens geom
_atom_sites_solution_primary direct
_atom_sites_solution_secondary difmap
_audit_creation_method SHELXL-97
_cell_angle_alpha 90.00
_cell_angle_beta 113.575(4)
_cell_angle_gamma 90.00
_cell_formula_units_Z 4
_cell_length_a 7.7658(4)
_cell_length_b 11.0901(4)
_cell_length_c 18.8261(8)
_cell_measurement_reflns_used 2652
_cell_measurement_temperature 293(2)
_cell_measurement_theta_max 70.5437
_cell_measurement_theta_min 3.9828
_cell_volume 1486.05(12)
_computing_cell_refinement 'SAINT (Bruker, 2007)'
_computing_data_collection 'SMART (Bruker, 2007)'
_computing_data_reduction 'SAINT (Bruker, 2007)'
_computing_molecular_graphics 'SHELXTL (Sheldrick, 2008)'
_computing_publication_material 'SHELXTL (Sheldrick, 2008)'
_computing_structure_refinement 'SHELXL97 (Sheldrick, 2008)'
_computing_structure_solution 'SHELXS97 (Sheldrick, 2008)'
_diffrn_ambient_temperature 293(2)
_diffrn_detector_area_resol_mean 16.2563
_diffrn_measured_fraction_theta_full 0.999
_diffrn_measured_fraction_theta_max 0.999
_diffrn_measurement_device_type 'Xcalibur (Eos, Gemini) <b>[CHECK! BRUKER SOFTWARE?]</b>'
_diffrn_measurement_method 'phi and omega scans'
_diffrn_radiation_monochromator graphite
_diffrn_radiation_source 'Enhance (Cu) X-ray Source'
_diffrn_radiation_type CuK\a
_diffrn_radiation_wavelength 1.54184
_diffrn_reflns_av_R_equivalents 0.0589
_diffrn_reflns_av_sigmaI/netI 0.0510
_diffrn_reflns_limit_h_max 9
_diffrn_reflns_limit_h_min -6
_diffrn_reflns_limit_k_max 13
_diffrn_reflns_limit_k_min -13
_diffrn_reflns_limit_l_max 21
_diffrn_reflns_limit_l_min -22
_diffrn_reflns_number 8393
_diffrn_reflns_theta_full 67.25
_diffrn_reflns_theta_max 67.25
_diffrn_reflns_theta_min 4.74
_exptl_absorpt_coefficient_mu 15.003
_exptl_absorpt_correction_T_max 0.5852
_exptl_absorpt_correction_T_min 0.5208
_exptl_absorpt_correction_type multi-scan
_exptl_absorpt_process_details '(SADABS; Bruker, 2007)'
_exptl_crystal_colour colourless
_exptl_crystal_density_diffrn 1.631
_exptl_crystal_density_method 'not measured'
_exptl_crystal_description block
_exptl_crystal_F_000 728
_exptl_crystal_size_max 0.05
_exptl_crystal_size_mid 0.04
_exptl_crystal_size_min 0.04
_refine_diff_density_max 1.517
_refine_diff_density_min -0.782
_refine_ls_extinction_coef 0.00176(18)
_refine_ls_extinction_expression Fc^*^=kFc[1+0.001xFc^2^\l^3^/sin(2\q)]^-1/4^
_refine_ls_extinction_method 'SHELXL97 (Sheldrick, 2008)'
_refine_ls_goodness_of_fit_ref 1.045
_refine_ls_hydrogen_treatment constr
_refine_ls_matrix_type full
_refine_ls_number_parameters 159
_refine_ls_number_reflns 2664
_refine_ls_number_restraints 0
_refine_ls_restrained_S_all 1.045
_refine_ls_R_factor_all 0.0591
_refine_ls_R_factor_gt 0.0470
_refine_ls_shift/su_max 0.001
_refine_ls_shift/su_mean 0.000
_refine_ls_structure_factor_coef Fsqd
_refine_ls_weighting_details 'calc w=1/[\s^2^(Fo^2^)+(0.0753P)^2^] where P=(Fo^2^+2Fc^2^)/3'
_refine_ls_weighting_scheme calc
_refine_ls_wR_factor_gt 0.1171
_refine_ls_wR_factor_ref 0.1318
_reflns_number_gt 2151
_reflns_number_total 2666
_reflns_threshold_expression I>2sigma(I)
_cod_data_source_file su2595.cif
_cod_data_source_block I
_cod_original_cell_volume 1486.05(11)
_cod_original_sg_symbol_H-M 'P 21/c'
_cod_database_code 2238045
_cod_database_fobs_code 2238045

loop_
_symmetry_equiv_pos_site_id
_symmetry_equiv_pos_as_xyz
1 x,y,z
2 -x,1/2+y,1/2-z
3 -x,-y,-z
4 x,1/2-y,1/2+z

loop_
_atom_site_aniso_label
_atom_site_aniso_U_11
_atom_site_aniso_U_22
_atom_site_aniso_U_33
_atom_site_aniso_U_12
_atom_site_aniso_U_13
_atom_site_aniso_U_23
Sn1 0.0622(3) 0.0338(3) 0.0444(3) -0.0027(2) 0.0186(2) 0.0027(2)
S1 0.0757(11) 0.0341(7) 0.0735(11) -0.0025(7) 0.0420(9) -0.0056(7)
O1 0.082(3) 0.050(2) 0.047(2) -0.007(2) 0.015(2) -0.0018(19)
O2 0.074(3) 0.038(2) 0.051(2) -0.004(2) 0.020(2) -0.0014(18)
O3 0.121(5) 0.046(3) 0.067(3) 0.009(3) 0.024(3) -0.009(2)
N1 0.072(4) 0.035(2) 0.054(3) -0.010(2) 0.026(3) -0.004(2)
N2 0.059(3) 0.048(3) 0.064(3) 0.005(2) 0.026(3) 0.010(2)
C1 0.103(6) 0.057(4) 0.053(4) 0.006(4) 0.018(4) 0.005(3)
C2 0.052(4) 0.056(4) 0.091(6) -0.013(3) 0.013(4) -0.010(4)
C3 0.098(6) 0.065(5) 0.079(5) 0.005(4) 0.057(5) 0.010(4)
C4 0.063(4) 0.041(3) 0.051(4) -0.018(3) 0.030(3) -0.011(3)
C5 0.081(5) 0.036(3) 0.053(3) -0.012(3) 0.035(3) -0.004(3)
C6 0.054(4) 0.034(3) 0.047(3) -0.009(2) 0.018(3) -0.006(2)
C8 0.054(4) 0.076(5) 0.071(5) 0.014(4) 0.022(4) 0.018(4)
C9 0.053(4) 0.093(6) 0.065(5) 0.001(4) 0.023(4) 0.002(4)
C10 0.069(4) 0.058(4) 0.049(3) -0.022(3) 0.021(3) -0.003(3)
C12 0.131(8) 0.067(5) 0.088(6) -0.033(5) 0.059(6) 0.004(4)

loop_
_atom_site_type_symbol
_atom_site_label
_atom_site_fract_x
_atom_site_fract_y
_atom_site_fract_z
_atom_site_U_iso_or_equiv
_atom_site_thermal_displace_type
_atom_site_calc_flag
_atom_site_refinement_flags
_atom_site_occupancy
Sn Sn1 0.88830(6) 1.02871(3) 0.61937(2) 0.0477(2) Uani d . 1.000
S S1 0.8813(3) 0.51496(13) 0.57463(11) 0.0572(6) Uani d . 1.000
O O1 1.0216(7) 0.7546(4) 0.6551(2) 0.0631(14) Uani d . 1.000
O O2 0.8531(6) 0.8672(4) 0.5524(2) 0.0559(14) Uani d . 1.000
O O3 0.9257(8) 1.2230(4) 0.6901(3) 0.082(2) Uani d . 1.000
N N1 0.6645(8) 0.4207(4) 0.6350(3) 0.0534(18) Uani d . 1.000
N N2 0.5982(8) 0.6263(5) 0.5937(3) 0.0566(17) Uani d . 1.000
C C1 0.7227(12) 1.1295(7) 0.5191(4) 0.075(3) Uani d . 1.000
C C2 1.1824(10) 1.0401(6) 0.6541(5) 0.071(3) Uani d . 1.000
C C3 0.7556(13) 0.9649(7) 0.6896(5) 0.074(3) Uani d . 1.000
C C4 0.9201(9) 0.7672(5) 0.5856(4) 0.049(2) Uani d . 1.000
C C5 0.8680(10) 0.6603(5) 0.5312(3) 0.054(2) Uani d . 1.000
C C6 0.6941(9) 0.5235(5) 0.6040(4) 0.0457(19) Uani d . 1.000
C C8 0.4562(10) 0.6241(8) 0.6160(4) 0.068(3) Uani d . 1.000
C C9 0.4131(11) 0.5250(8) 0.6490(5) 0.071(3) Uani d . 1.000
C C10 0.5225(10) 0.4220(6) 0.6579(4) 0.060(2) Uani d . 1.000
C C12 0.4868(13) 0.3083(7) 0.6930(5) 0.091(4) Uani d . 1.000
H H1A 0.61760 1.08170 0.48660 0.1130 Uiso c R 1.000
H H1B 0.79770 1.15070 0.49100 0.1130 Uiso c R 1.000
H H1C 0.67800 1.20150 0.53440 0.1130 Uiso c R 1.000
H H2A 1.23750 1.07840 0.70390 0.1070 Uiso c R 1.000
H H2B 1.20970 1.08670 0.61690 0.1070 Uiso c R 1.000
H H2C 1.23360 0.96050 0.65730 0.1070 Uiso c R 1.000
H H3A 0.72540 0.88110 0.67880 0.1110 Uiso c R 1.000
H H3B 0.64240 1.00990 0.67900 0.1110 Uiso c R 1.000
H H3C 0.83830 0.97440 0.74320 0.1110 Uiso c R 1.000
H H3D 0.96840 1.20950 0.73860 0.1230 Uiso d R 1.000
H H3F 0.81920 1.25720 0.67570 0.1230 Uiso d R 1.000
H H5A 0.94970 0.66000 0.50340 0.0650 Uiso c R 1.000
H H5B 0.74050 0.67200 0.49320 0.0650 Uiso c R 1.000
H H8 0.38290 0.69300 0.60890 0.0820 Uiso c R 1.000
H H9 0.31430 0.52630 0.66500 0.0850 Uiso c R 1.000
H H12A 0.47470 0.24180 0.65860 0.1360 Uiso c R 1.000
H H12B 0.37290 0.31660 0.70110 0.1360 Uiso c R 1.000
H H12C 0.58980 0.29360 0.74170 0.1360 Uiso c R 1.000

loop_
_atom_type_symbol
_atom_type_description
_atom_type_scat_dispersion_real
_atom_type_scat_dispersion_imag
_atom_type_scat_source
C C 0.0181 0.0091 'International Tables Vol C Tables 4.2.6.8 and 6.1.1.4'
H H 0.0000 0.0000 'International Tables Vol C Tables 4.2.6.8 and 6.1.1.4'
N N 0.0311 0.0180 'International Tables Vol C Tables 4.2.6.8 and 6.1.1.4'
O O 0.0492 0.0322 'International Tables Vol C Tables 4.2.6.8 and 6.1.1.4'
S S 0.3331 0.5567 'International Tables Vol C Tables 4.2.6.8 and 6.1.1.4'
Sn Sn 0.0259 5.4591 'International Tables Vol C Tables 4.2.6.8 and 6.1.1.4'

loop_
_geom_angle_atom_site_label_1
_geom_angle_atom_site_label_2
_geom_angle_atom_site_label_3
_geom_angle
_geom_angle_publ_flag
O2 Sn1 O3 176.66(16) no
O2 Sn1 C1 91.6(2) no
O2 Sn1 C2 95.7(2) no
O2 Sn1 C3 96.3(2) no
O3 Sn1 C1 85.4(2) no
O3 Sn1 C2 84.4(2) no
O3 Sn1 C3 86.4(3) no
C1 Sn1 C2 116.0(3) no
C1 Sn1 C3 117.5(4) no
C2 Sn1 C3 124.6(3) no
C5 S1 C6 101.1(3) no
Sn1 O2 C4 120.4(4) no
Sn1 O3 H3F 109.00 no
H3D O3 H3F 109.00 no
Sn1 O3 H3D 110.00 no
C6 N1 C10 116.0(6) no
C6 N2 C8 115.1(6) no
O1 C4 C5 120.9(5) no
O1 C4 O2 125.4(6) no
O2 C4 C5 113.8(5) no
S1 C5 C4 116.4(4) no
S1 C6 N1 113.5(5) no
S1 C6 N2 119.1(5) no
N1 C6 N2 127.4(7) no
N2 C8 C9 122.9(8) no
C8 C9 C10 117.7(8) no
N1 C10 C9 120.9(7) no
N1 C10 C12 117.1(7) no
C9 C10 C12 122.1(8) no
Sn1 C1 H1A 109.00 no
Sn1 C1 H1B 109.00 no
Sn1 C1 H1C 109.00 no
H1A C1 H1B 109.00 no
H1A C1 H1C 109.00 no
H1B C1 H1C 109.00 no
Sn1 C2 H2A 109.00 no
Sn1 C2 H2B 109.00 no
Sn1 C2 H2C 109.00 no
H2A C2 H2B 109.00 no
H2A C2 H2C 110.00 no
H2B C2 H2C 110.00 no
Sn1 C3 H3A 109.00 no
Sn1 C3 H3B 109.00 no
Sn1 C3 H3C 110.00 no
H3A C3 H3B 109.00 no
H3A C3 H3C 109.00 no
H3B C3 H3C 109.00 no
S1 C5 H5A 108.00 no
S1 C5 H5B 108.00 no
C4 C5 H5A 108.00 no
C4 C5 H5B 108.00 no
H5A C5 H5B 107.00 no
N2 C8 H8 119.00 no
C9 C8 H8 119.00 no
C8 C9 H9 121.00 no
C10 C9 H9 121.00 no
C10 C12 H12A 109.00 no
C10 C12 H12B 109.00 no
C10 C12 H12C 109.00 no
H12A C12 H12B 109.00 no
H12A C12 H12C 109.00 no
H12B C12 H12C 109.00 no

loop_
_geom_bond_atom_site_label_1
_geom_bond_atom_site_label_2
_geom_bond_distance
_geom_bond_publ_flag
Sn1 O2 2.144(4) no
Sn1 O3 2.488(5) no
Sn1 C1 2.127(7) no
Sn1 C2 2.113(9) no
Sn1 C3 2.098(10) no
S1 C5 1.792(6) no
S1 C6 1.752(8) no
O1 C4 1.236(8) no
O2 C4 1.277(7) no
O3 H3D 0.8500 no
O3 H3F 0.8500 no
N1 C6 1.342(8) no
N1 C10 1.335(10) no
N2 C8 1.328(10) no
N2 C6 1.333(8) no
C4 C5 1.512(8) no
C8 C9 1.368(12) no
C9 C10 1.393(12) no
C10 C12 1.500(11) no
C1 H1A 0.9600 no
C1 H1B 0.9600 no
C1 H1C 0.9600 no
C2 H2A 0.9600 no
C2 H2B 0.9600 no
C2 H2C 0.9600 no
C3 H3A 0.9600 no
C3 H3B 0.9600 no
C3 H3C 0.9600 no
C5 H5A 0.9700 no
C5 H5B 0.9700 no
C8 H8 0.9300 no
C9 H9 0.9300 no
C12 H12A 0.9600 no
C12 H12B 0.9600 no
C12 H12C 0.9600 no

loop_
_geom_hbond_atom_site_label_D
_geom_hbond_atom_site_label_H
_geom_hbond_atom_site_label_A
_geom_hbond_site_symmetry_A
_geom_hbond_distance_DH
_geom_hbond_distance_HA
_geom_hbond_distance_DA
_geom_hbond_angle_DHA
_geom_hbond_publ_flag
O3 H3D O1 2_756 0.85 2.03 2.798(6) 149 yes
O3 H3F N1 1_565 0.85 2.14 2.884(7) 146 yes

loop_
_geom_torsion_atom_site_label_1
_geom_torsion_atom_site_label_2
_geom_torsion_atom_site_label_3
_geom_torsion_atom_site_label_4
_geom_torsion
_geom_torsion_publ_flag
C1 Sn1 O2 C4 -176.2(6) no
C2 Sn1 O2 C4 67.5(6) no
C3 Sn1 O2 C4 -58.3(6) no
C6 S1 C5 C4 69.3(6) no
C5 S1 C6 N1 176.1(5) no
C5 S1 C6 N2 -3.6(6) no
Sn1 O2 C4 O1 -6.7(10) no
Sn1 O2 C4 C5 174.7(5) no
C10 N1 C6 S1 -179.6(5) no
C10 N1 C6 N2 0.1(10) no
C6 N1 C10 C9 0.4(10) no
C6 N1 C10 C12 -179.8(6) no
C8 N2 C6 S1 178.6(5) no
C8 N2 C6 N1 -1.1(10) no
C6 N2 C8 C9 1.6(10) no
O1 C4 C5 S1 22.7(10) no
O2 C4 C5 S1 -158.6(5) no
N2 C8 C9 C10 -1.2(12) no
C8 C9 C10 N1 0.1(11) no
C8 C9 C10 C12 -179.7(7) no
